data_7238156
loop_
_publ_author_name
'Ji, Chang-Chun'
'Li, Jing'
'Li, Yi-Zhi'
'Guo, Zi-Jian'
'Zheng, He-Gen'

_publ_section_title
;
 Eight new complexes based on flexible multicarboxylate ligands:
 synthesis, structures and properties
;
_journal_issue 10
_journal_name_full CrystEngComm
_journal_page_first 3183
_journal_paper_doi 10.1039/b926324a
_journal_volume 12
_journal_year 2010
_chemical_formula_moiety 'C14 H16 Co O9'
_chemical_formula_sum 'C14 H16 Co O9'
_chemical_formula_weight 387.20
_space_group_IT_number 2
_space_group_name_Hall '-P 1'
_space_group_name_H-M_alt 'P -1'
_symmetry_cell_setting triclinic
_symmetry_space_group_name_Hall '-P 1'
_symmetry_space_group_name_H-M 'P -1'
_atom_sites_solution_hydrogens geom
_atom_sites_solution_primary direct
_atom_sites_solution_secondary difmap
_audit_creation_method SHELXL-97
_cell_angle_alpha 87.236(4)
_cell_angle_beta 89.406(3)
_cell_angle_gamma 84.635(3)
_cell_formula_units_Z 2
_cell_length_a 4.6809(9)
_cell_length_b 5.7625(11)
_cell_length_c 26.781(5)
_cell_measurement_reflns_used 1047
_cell_measurement_temperature 293(2)
_cell_measurement_theta_max 27.015
_cell_measurement_theta_min 2.528
_cell_volume 718.4(2)
_computing_cell_refinement SMART
_computing_data_collection 'SMART (Bruker, 2000)'
_computing_data_reduction 'SAINT (Bruker, 2000)'
_computing_molecular_graphics SHELXTL
_computing_publication_material SHELXTL
_computing_structure_refinement SHELXTL
_computing_structure_solution 'SHELXTL (Bruker, 2000)'
_diffrn_ambient_temperature 293(2)
_diffrn_measured_fraction_theta_full 0.967
_diffrn_measured_fraction_theta_max 0.967
_diffrn_measurement_device_type 'Bruker Smart Apex CCD'
_diffrn_measurement_method 'phi and omega scans'
_diffrn_radiation_monochromator graphite
_diffrn_radiation_source 'fine-focus sealed tube'
_diffrn_radiation_type MoK\a
_diffrn_radiation_wavelength 0.71073
_diffrn_reflns_av_R_equivalents 0.0534
_diffrn_reflns_av_sigmaI/netI 0.0663
_diffrn_reflns_limit_h_max 5
_diffrn_reflns_limit_h_min -5
_diffrn_reflns_limit_k_max 7
_diffrn_reflns_limit_k_min -6
_diffrn_reflns_limit_l_max 32
_diffrn_reflns_limit_l_min -20
_diffrn_reflns_number 3869
_diffrn_reflns_theta_full 26.00
_diffrn_reflns_theta_max 26.00
_diffrn_reflns_theta_min 2.28
_exptl_absorpt_coefficient_mu 1.245
_exptl_absorpt_correction_T_max 0.760
_exptl_absorpt_correction_T_min 0.713
_exptl_absorpt_correction_type multi-scan
_exptl_absorpt_process_details 'SADABS; Bruker, 2000'
_exptl_crystal_colour purple
_exptl_crystal_density_diffrn 1.790
_exptl_crystal_density_method 'not measured'
_exptl_crystal_description block
_exptl_crystal_F_000 398
_exptl_crystal_size_max 0.28
_exptl_crystal_size_mid 0.26
_exptl_crystal_size_min 0.22
_refine_diff_density_max 0.610
_refine_diff_density_min -0.417
_refine_diff_density_rms 0.089
_refine_ls_extinction_method none
_refine_ls_goodness_of_fit_ref 1.002
_refine_ls_hydrogen_treatment constr
_refine_ls_matrix_type full
_refine_ls_number_parameters 220
_refine_ls_number_reflns 2733
_refine_ls_number_restraints 0
_refine_ls_restrained_S_all 1.002
_refine_ls_R_factor_all 0.0566
_refine_ls_R_factor_gt 0.0450
_refine_ls_shift/su_max 0.000
_refine_ls_shift/su_mean 0.000
_refine_ls_structure_factor_coef Fsqd
_refine_ls_weighting_details 'calc w=1/[\s^2^(Fo^2^)+(0.0463P)^2^+0.0000P] where P=(Fo^2^+2Fc^2^)/3'
_refine_ls_weighting_scheme calc
_refine_ls_wR_factor_gt 0.0994
_refine_ls_wR_factor_ref 0.1042
_reflns_number_gt 2169
_reflns_number_total 2733
_reflns_threshold_expression >2sigma(I)
_cod_data_source_file b926324a.txt
_cod_data_source_block 90429bm
_cod_depositor_comments
;
The following automatic conversions were performed:

data item '_symmetry_cell_setting' value 'Triclinic' was changed to
'triclinic' in accordance with the
/home/saulius/struct/COD-crude-data/automatic-downloads/DataCite-retrospective/RSC/depositions/lib/dictionaries/cif_core.dic
dictionary named 'cif_core.dic' version 2.4.2 last updated on
2011-04-26.

Automatic conversion script
Id: cif_fix_values 6909 2019-04-08 15:41:33Z antanas 
;
_cod_original_sg_symbol_H-M P-1
_cod_database_code 7238156

loop_
_symmetry_equiv_pos_as_xyz
'x, y, z'
'-x, -y, -z'

loop_
_atom_site_label
_atom_site_type_symbol
_atom_site_fract_x
_atom_site_fract_y
_atom_site_fract_z
_atom_site_U_iso_or_equiv
_atom_site_adp_type
_atom_site_occupancy
_atom_site_symmetry_multiplicity
_atom_site_calc_flag
_atom_site_refinement_flags
O8 O 1.2610(5) 1.1551(4) 0.04941(9) 0.0275(5) Uani 1 1 d .
O7 O 0.7376(5) 1.3077(4) -0.00148(9) 0.0290(6) Uani 1 1 d .
O5 O 1.0550(5) 0.5665(4) 0.09126(9) 0.0312(6) Uani 1 1 d .
C14 C 0.8425(7) 0.7137(5) 0.09387(12) 0.0239(7) Uani 1 1 d .
O6 O 0.7663(5) 0.8729(4) 0.06155(8) 0.0274(5) Uani 1 1 d .
Co2 Co 1.0000 1.0000 0.0000 0.02161(19) Uani 1 2 d S
Co1 Co 0.5000 0.0000 0.5000 0.01969(18) Uani 1 2 d S
C6 C -0.0897(7) 0.9824(6) 0.26546(13) 0.0258(8) Uani 1 1 d .
C9 C 0.2947(7) 0.9118(6) 0.18601(12) 0.0247(7) Uani 1 1 d .
C13 C 0.6628(7) 0.6949(6) 0.14123(12) 0.0261(8) Uani 1 1 d .
C1 C -0.0139(7) 0.1399(5) 0.43285(12) 0.0218(7) Uani 1 1 d .
H2A H 0.2660 0.3570 0.4005 0.026 Uiso 1 1 d R
H2B H 0.1154 0.2168 0.3610 0.026 Uiso 1 1 d R
C2 C 0.0860(7) 0.3008(6) 0.39146(13) 0.0268(8) Uani 1 1 d .
C3 C -0.0994(7) 0.6425(5) 0.34297(12) 0.0246(7) Uani 1 1 d .
C4 C -0.2927(7) 0.8444(5) 0.34335(13) 0.0281(8) Uani 1 1 d .
H4 H -0.4246 0.8645 0.3693 0.034 Uiso 1 1 calc R
C5 C -0.2862(7) 1.0095(6) 0.30575(13) 0.0307(8) Uani 1 1 d .
H5 H -0.4132 1.1435 0.3064 0.037 Uiso 1 1 calc R
C7 C -0.0757(8) 1.1519(6) 0.22613(13) 0.0333(9) Uani 1 1 d .
H7 H -0.1971 1.2891 0.2266 0.040 Uiso 1 1 calc R
C8 C 0.1127(8) 1.1190(6) 0.18728(13) 0.0319(8) Uani 1 1 d .
H8 H 0.1203 1.2336 0.1618 0.038 Uiso 1 1 calc R
C10 C 0.2911(7) 0.7455(6) 0.22365(13) 0.0273(8) Uani 1 1 d .
H10 H 0.4154 0.6101 0.2226 0.033 Uiso 1 1 calc R
C11 C 0.0984(7) 0.7770(5) 0.26480(12) 0.0231(7) Uani 1 1 d .
C12 C 0.0936(7) 0.6095(6) 0.30480(12) 0.0279(8) Uani 1 1 d .
H12 H 0.2220 0.4761 0.3052 0.034 Uiso 1 1 calc R
H13A H 0.5565 0.5586 0.1407 0.034 Uiso 1 1 d R
H13B H 0.7858 0.6792 0.1702 0.034 Uiso 1 1 d R
O1 O 0.1613(4) -0.0295(4) 0.44706(8) 0.0241(5) Uani 1 1 d .
O2 O -0.2674(4) 0.1818(4) 0.44897(8) 0.0250(5) Uani 1 1 d .
O3 O -0.1255(5) 0.4911(4) 0.38353(9) 0.0333(6) Uani 1 1 d .
O4 O 0.4679(5) 0.8984(4) 0.14429(9) 0.0300(6) Uani 1 1 d .
H7A H 0.7330 1.3672 -0.0299 0.036 Uiso 1 1 d R
H7C H 0.5706 1.2645 0.0034 0.036 Uiso 1 1 d R
H8A H 1.3523 1.0538 0.0668 0.036 Uiso 1 1 d R
H8B H 1.1797 1.2692 0.0648 0.036 Uiso 1 1 d R
O9 O 0.7306(5) -0.3169(4) 0.48228(9) 0.0288(6) Uani 1 1 d .
H9A H 0.6552 -0.3891 0.4597 0.035 Uiso 1 1 d R
H9C H 0.8874 -0.2777 0.4697 0.035 Uiso 1 1 d R

loop_
_atom_site_aniso_label
_atom_site_aniso_U_11
_atom_site_aniso_U_22
_atom_site_aniso_U_33
_atom_site_aniso_U_23
_atom_site_aniso_U_13
_atom_site_aniso_U_12
O8 0.0264(13) 0.0207(12) 0.0340(14) 0.0012(10) -0.0004(11) 0.0047(9)
O7 0.0229(12) 0.0238(12) 0.0381(14) 0.0073(11) 0.0098(11) 0.0033(9)
O5 0.0299(14) 0.0270(13) 0.0340(14) 0.0045(11) 0.0079(11) 0.0079(10)
C14 0.0231(18) 0.0224(17) 0.0260(18) 0.0014(14) 0.0002(14) -0.0032(14)
O6 0.0227(13) 0.0292(13) 0.0279(13) 0.0085(11) 0.0068(10) 0.0037(10)
Co2 0.0183(3) 0.0189(3) 0.0263(4) 0.0035(3) 0.0053(3) 0.0027(2)
Co1 0.0161(3) 0.0184(3) 0.0236(4) 0.0033(3) 0.0051(3) 0.0003(2)
C6 0.0258(18) 0.0231(17) 0.0280(19) 0.0005(14) 0.0031(15) -0.0003(13)
C9 0.0238(18) 0.0284(18) 0.0210(17) 0.0039(14) 0.0050(14) -0.0016(14)
C13 0.0266(19) 0.0252(17) 0.0246(18) 0.0076(14) 0.0061(15) 0.0022(14)
C1 0.0236(18) 0.0234(17) 0.0191(17) -0.0003(13) 0.0009(14) -0.0058(13)
C2 0.0213(18) 0.0314(19) 0.0262(18) 0.0071(15) 0.0048(15) 0.0006(14)
C3 0.0271(18) 0.0243(17) 0.0219(17) 0.0042(14) 0.0019(14) -0.0034(14)
C4 0.0275(19) 0.0266(18) 0.0291(19) 0.0006(15) 0.0108(15) 0.0015(14)
C5 0.030(2) 0.0265(18) 0.034(2) 0.0025(16) 0.0067(16) 0.0068(15)
C7 0.039(2) 0.0273(19) 0.031(2) 0.0062(16) 0.0068(17) 0.0100(15)
C8 0.041(2) 0.0261(18) 0.0268(19) 0.0069(15) 0.0052(17) -0.0001(15)
C10 0.0248(18) 0.0247(18) 0.0311(19) 0.0021(15) 0.0065(15) 0.0022(14)
C11 0.0209(17) 0.0238(17) 0.0239(18) 0.0031(14) 0.0023(14) 0.0001(13)
C12 0.0257(18) 0.0249(18) 0.031(2) 0.0072(15) 0.0061(15) 0.0066(14)
O1 0.0202(12) 0.0238(12) 0.0272(13) 0.0032(10) 0.0031(10) 0.0013(9)
O2 0.0175(12) 0.0292(12) 0.0271(13) 0.0054(10) 0.0057(10) 0.0002(9)
O3 0.0337(14) 0.0296(13) 0.0323(14) 0.0138(11) 0.0170(12) 0.0102(10)
O4 0.0309(14) 0.0277(13) 0.0286(13) 0.0081(11) 0.0100(11) 0.0066(10)
O9 0.0251(13) 0.0270(12) 0.0341(14) -0.0041(11) 0.0044(11) -0.0009(10)

loop_
_atom_type_symbol
_atom_type_description
_atom_type_scat_dispersion_real
_atom_type_scat_dispersion_imag
_atom_type_scat_source
C C 0.0033 0.0016 'International Tables Vol C Tables 4.2.6.8 and 6.1.1.4'
H H 0.0000 0.0000 'International Tables Vol C Tables 4.2.6.8 and 6.1.1.4'
Co Co 0.3494 0.9721 'International Tables Vol C Tables 4.2.6.8 and 6.1.1.4'
O O 0.0106 0.0060 'International Tables Vol C Tables 4.2.6.8 and 6.1.1.4'

loop_
_geom_angle_atom_site_label_1
_geom_angle_atom_site_label_2
_geom_angle_atom_site_label_3
_geom_angle
_geom_angle_site_symmetry_1
_geom_angle_site_symmetry_3
Co2 O8 H8A 109.7 . .
Co2 O8 H8B 115.6 . .
H8A O8 H8B 115.9 . .
Co2 O7 H7A 109.6 . .
Co2 O7 H7C 104.0 . .
H7A O7 H7C 104.5 . .
O5 C14 O6 126.5(3) . .
O5 C14 C13 115.4(3) . .
O6 C14 C13 118.1(3) . .
C14 O6 Co2 129.0(2) . .
O7 Co2 O7 180.00(13) 2_775 .
O7 Co2 O8 87.01(9) 2_775 2_775
O7 Co2 O8 92.99(9) . 2_775
O7 Co2 O8 92.99(9) 2_775 .
O7 Co2 O8 87.01(9) . .
O8 Co2 O8 180.00(10) 2_775 .
O7 Co2 O6 90.05(8) 2_775 .
O7 Co2 O6 89.95(8) . .
O8 Co2 O6 90.59(9) 2_775 .
O8 Co2 O6 89.41(9) . .
O7 Co2 O6 89.95(8) 2_775 2_775
O7 Co2 O6 90.05(8) . 2_775
O8 Co2 O6 89.41(9) 2_775 2_775
O8 Co2 O6 90.59(9) . 2_775
O6 Co2 O6 180.00(8) . 2_775
O2 Co1 O2 180.0 2_556 1_655
O2 Co1 O9 88.76(8) 2_556 .
O2 Co1 O9 91.24(8) 1_655 .
O2 Co1 O9 91.24(8) 2_556 2_656
O2 Co1 O9 88.76(8) 1_655 2_656
O9 Co1 O9 180.00(12) . 2_656
O2 Co1 O1 92.49(9) 2_556 2_656
O2 Co1 O1 87.51(9) 1_655 2_656
O9 Co1 O1 85.54(8) . 2_656
O9 Co1 O1 94.46(8) 2_656 2_656
O2 Co1 O1 87.51(9) 2_556 .
O2 Co1 O1 92.49(9) 1_655 .
O9 Co1 O1 94.46(8) . .
O9 Co1 O1 85.54(8) 2_656 .
O1 Co1 O1 180.0 2_656 .
C7 C6 C11 118.9(3) . .
C7 C6 C5 122.6(3) . .
C11 C6 C5 118.5(3) . .
C10 C9 O4 125.4(3) . .
C10 C9 C8 120.7(3) . .
O4 C9 C8 113.8(3) . .
O4 C13 C14 109.5(3) . .
O4 C13 H13A 109.5 . .
C14 C13 H13A 109.8 . .
O4 C13 H13B 109.6 . .
C14 C13 H13B 110.0 . .
H13A C13 H13B 108.5 . .
O1 C1 O2 125.9(3) . .
O1 C1 C2 116.6(3) . .
O2 C1 C2 117.4(3) . .
O3 C2 C1 108.9(2) . .
O3 C2 H2A 110.0 . .
C1 C2 H2A 110.0 . .
O3 C2 H2B 109.7 . .
C1 C2 H2B 109.7 . .
H2A C2 H2B 108.4 . .
C12 C3 O3 125.3(3) . .
C12 C3 C4 120.8(3) . .
O3 C3 C4 113.9(3) . .
C5 C4 C3 119.8(3) . .
C5 C4 H4 120.1 . .
C3 C4 H4 120.1 . .
C4 C5 C6 121.3(3) . .
C4 C5 H5 119.4 . .
C6 C5 H5 119.4 . .
C8 C7 C6 121.3(3) . .
C8 C7 H7 119.4 . .
C6 C7 H7 119.4 . .
C7 C8 C9 119.8(3) . .
C7 C8 H8 120.1 . .
C9 C8 H8 120.1 . .
C9 C10 C11 120.5(3) . .
C9 C10 H10 119.8 . .
C11 C10 H10 119.8 . .
C6 C11 C12 119.5(3) . .
C6 C11 C10 118.8(3) . .
C12 C11 C10 121.7(3) . .
C3 C12 C11 120.1(3) . .
C3 C12 H12 119.9 . .
C11 C12 H12 119.9 . .
C1 O1 Co1 123.3(2) . .
C1 O2 Co1 130.8(2) . 1_455
C3 O3 C2 119.0(2) . .
C9 O4 C13 116.7(2) . .
Co1 O9 H9A 114.5 . .
Co1 O9 H9C 104.7 . .
H9A O9 H9C 105.1 . .

loop_
_geom_bond_atom_site_label_1
_geom_bond_atom_site_label_2
_geom_bond_distance
_geom_bond_site_symmetry_2
O8 Co2 2.096(2) .
O8 H8A 0.8192 .
O8 H8B 0.8505 .
O7 Co2 2.059(2) .
O7 H7A 0.8198 .
O7 H7C 0.8492 .
O5 C14 1.249(4) .
C14 O6 1.260(4) .
C14 C13 1.520(4) .
O6 Co2 2.108(2) .
Co2 O7 2.059(2) 2_775
Co2 O8 2.096(2) 2_775
Co2 O6 2.108(2) 2_775
Co1 O2 2.048(2) 2_556
Co1 O2 2.048(2) 1_655
Co1 O9 2.105(2) .
Co1 O9 2.105(2) 2_656
Co1 O1 2.162(2) 2_656
Co1 O1 2.162(2) .
C6 C7 1.407(4) .
C6 C11 1.408(4) .
C6 C5 1.415(4) .
C9 C10 1.358(4) .
C9 O4 1.375(4) .
C9 C8 1.402(4) .
C13 O4 1.422(4) .
C13 H13A 0.9689 .
C13 H13B 0.9677 .
C1 O1 1.262(4) .
C1 O2 1.264(4) .
C1 C2 1.510(4) .
C2 O3 1.416(4) .
C2 H2A 0.9671 .
C2 H2B 0.9717 .
C3 C12 1.365(4) .
C3 O3 1.372(4) .
C3 C4 1.406(4) .
C4 C5 1.354(4) .
C4 H4 0.9300 .
C5 H5 0.9300 .
C7 C8 1.365(4) .
C7 H7 0.9300 .
C8 H8 0.9300 .
C10 C11 1.425(4) .
C10 H10 0.9300 .
C11 C12 1.409(4) .
C12 H12 0.9300 .
O2 Co1 2.048(2) 1_455
O9 H9A 0.8488 .
O9 H9C 0.8499 .

loop_
_geom_hbond_atom_site_label_D
_geom_hbond_atom_site_label_H
_geom_hbond_atom_site_label_A
_geom_hbond_distance_DH
_geom_hbond_distance_HA
_geom_hbond_distance_DA
_geom_hbond_angle_DHA
_geom_hbond_site_symmetry_A
O9 H9C O1 0.85 2.07 2.852(3) 151.9 1_655
O9 H9A O2 0.85 2.50 3.063(3) 125.1 1_645
O9 H9A O3 0.85 2.38 2.963(3) 126.7 1_645
O8 H8B O5 0.85 1.92 2.759(3) 167.2 1_565
O8 H8A O4 0.82 2.27 3.000(3) 148.6 1_655
O8 H8A O6 0.82 2.12 2.755(3) 134.3 1_655
O7 H7C O6 0.85 2.56 3.152(3) 127.6 2_675
O7 H7C O8 0.85 2.02 2.792(3) 151.0 1_455
O7 H7A O5 0.82 1.95 2.677(3) 147.1 2_775
